data_8105935
loop_
_publ_author_name
'Su, Chang-Ming'
'Wang, Chun-Hua'
'Hou, Gui-Ge'

_publ_section_title
;
 Crystal structure of N 1,N 3-bis(2-hydroxyethyl)-N 1, N 1,N 3,N
 3-tetramethylpropane-1,3-diaminium dibromide, C11H28Br2N2O2
;
_journal_issue 5
_journal_name_full 'Zeitschrift f\"ur Kristallographie - New Crystal Structures'
_journal_page_first 1055
_journal_page_last 1057
_journal_paper_doi 10.1515/ncrs-2019-0258
_journal_volume 234
_journal_year 2019
_chemical_formula_moiety 'C11 H28 N2 O2, 2(Br)'
_chemical_formula_sum 'C11 H28 Br2 N2 O2'
_chemical_formula_weight 380.17
_space_group_crystal_system triclinic
_space_group_IT_number 2
_space_group_name_Hall '-P 1'
_space_group_name_H-M_alt 'P -1'
_atom_sites_solution_hydrogens geom
_cell_angle_alpha 117.088(3)
_cell_angle_beta 92.4590(10)
_cell_angle_gamma 108.199(2)
_cell_formula_units_Z 4
_cell_length_a 12.0519(11)
_cell_length_b 12.6670(12)
_cell_length_c 12.9161(12)
_cell_measurement_reflns_used 2135
_cell_measurement_temperature 298(2)
_cell_measurement_theta_max 22.581
_cell_measurement_theta_min 3.132
_cell_volume 1627.2(3)
_computing_cell_refinement 'Bruker SMART'
_computing_data_collection 'Bruker SMART'
_computing_data_reduction 'Bruker SAINT'
_computing_molecular_graphics 'Bruker SHELXTL'
_computing_publication_material 'Bruker SHELXTL'
_computing_structure_refinement 'SHELXL-2017/1 (Sheldrick, 2015)'
_computing_structure_solution 'Bruker SHELXTL'
_diffrn_ambient_temperature 298(2)
_diffrn_measured_fraction_theta_full 0.977
_diffrn_measured_fraction_theta_max 0.977
_diffrn_measurement_device_type 'CCD area detector'
_diffrn_measurement_method 'phi and omega scans'
_diffrn_radiation_type MoK\a
_diffrn_radiation_wavelength 0.71073
_diffrn_reflns_av_R_equivalents 0.0700
_diffrn_reflns_av_unetI/netI 0.1253
_diffrn_reflns_Laue_measured_fraction_full 0.977
_diffrn_reflns_Laue_measured_fraction_max 0.977
_diffrn_reflns_limit_h_max 11
_diffrn_reflns_limit_h_min -14
_diffrn_reflns_limit_k_max 15
_diffrn_reflns_limit_k_min -15
_diffrn_reflns_limit_l_max 15
_diffrn_reflns_limit_l_min -15
_diffrn_reflns_number 8270
_diffrn_reflns_point_group_measured_fraction_full 0.977
_diffrn_reflns_point_group_measured_fraction_max 0.977
_diffrn_reflns_theta_full 25.020
_diffrn_reflns_theta_max 25.020
_diffrn_reflns_theta_min 2.274
_diffrn_source 'sealed tube'
_exptl_absorpt_coefficient_mu 4.977
_exptl_absorpt_correction_T_max 0.4678
_exptl_absorpt_correction_T_min 0.2535
_exptl_absorpt_correction_type multi-scan
_exptl_absorpt_process_details sadabs
_exptl_crystal_colour colourless
_exptl_crystal_density_diffrn 1.552
_exptl_crystal_description block
_exptl_crystal_F_000 776
_exptl_crystal_size_max 0.380
_exptl_crystal_size_mid 0.300
_exptl_crystal_size_min 0.180
_refine_diff_density_max 1.149
_refine_diff_density_min -1.107
_refine_diff_density_rms 0.151
_refine_ls_extinction_coef .
_refine_ls_extinction_method none
_refine_ls_goodness_of_fit_ref 0.904
_refine_ls_hydrogen_treatment constr
_refine_ls_matrix_type full
_refine_ls_number_parameters 315
_refine_ls_number_reflns 5610
_refine_ls_number_restraints 0
_refine_ls_restrained_S_all 0.904
_refine_ls_R_factor_all 0.1273
_refine_ls_R_factor_gt 0.0645
_refine_ls_shift/su_max 0.000
_refine_ls_shift/su_mean 0.000
_refine_ls_structure_factor_coef Fsqd
_refine_ls_weighting_details 'w=1/[\s^2^(Fo^2^)+(0.0871P)^2^] where P=(Fo^2^+2Fc^2^)/3'
_refine_ls_weighting_scheme calc
_refine_ls_wR_factor_gt 0.1455
_refine_ls_wR_factor_ref 0.1632
_reflns_Friedel_coverage 0.000
_reflns_Friedel_fraction_full .
_reflns_Friedel_fraction_max .
_reflns_number_gt 3016
_reflns_number_total 5610
_reflns_threshold_expression 'I > 2\s(I)'
_cod_data_source_file suppl_ncrs-2019-0258_suppl.cif
_cod_data_source_block 1
_cod_database_code 8105935
_shelx_space_group_comment
;
The symmetry employed for this shelxl refinement is uniquely defined
by the following loop, which should always be used as a source of
symmetry information in preference to the above space-group names.
They are only intended as comments.
;
_shelx_estimated_absorpt_t_min 0.254
_shelx_estimated_absorpt_t_max 0.468

loop_
_space_group_symop_operation_xyz
'x, y, z'
'-x, -y, -z'

loop_
_atom_site_label
_atom_site_type_symbol
_atom_site_fract_x
_atom_site_fract_y
_atom_site_fract_z
_atom_site_U_iso_or_equiv
_atom_site_adp_type
_atom_site_occupancy
_atom_site_site_symmetry_order
_atom_site_calc_flag
_atom_site_refinement_flags_posn
_atom_site_refinement_flags_adp
_atom_site_refinement_flags_occupancy
_atom_site_disorder_assembly
_atom_site_disorder_group
Br1 Br 0.48959(8) 0.06821(8) 0.27297(7) 0.0426(3) Uani 1 1 d . . . . .
Br2 Br 0.06635(8) 0.20681(9) 0.89507(8) 0.0472(3) Uani 1 1 d . . . . .
Br3 Br 0.07569(8) 0.75058(9) 0.47256(9) 0.0520(3) Uani 1 1 d . . . . .
Br4 Br 0.50123(8) 0.43624(9) 0.22863(8) 0.0573(3) Uani 1 1 d . . . . .
N1 N 0.2501(5) 0.6074(6) -0.0131(5) 0.0332(15) Uani 1 1 d . . . . .
N2 N 0.2540(5) 0.9828(5) -0.0677(5) 0.0254(14) Uani 1 1 d . . . . .
N3 N 0.2467(5) 0.5090(6) 0.4722(5) 0.0310(15) Uani 1 1 d . . . . .
N4 N 0.2520(5) 0.1357(6) 0.5234(5) 0.0315(15) Uani 1 1 d . . . . .
O1 O 0.2425(7) 0.6961(7) 0.2677(6) 0.086(2) Uani 1 1 d . . . . .
H1 H 0.212515 0.716668 0.326161 0.129 Uiso 1 1 calc R U . . .
O2 O 0.1087(5) 1.0903(5) 0.1933(5) 0.0496(15) Uani 1 1 d . . . . .
H2 H 0.065188 1.023750 0.189623 0.074 Uiso 1 1 calc R U . . .
O3 O 0.0454(5) 0.3455(6) 0.1748(5) 0.069(2) Uani 1 1 d . . . . .
H3 H 0.050742 0.310565 0.105022 0.083 Uiso 1 1 calc R U . . .
O4 O 0.4305(6) 0.1563(7) 0.7328(6) 0.072(2) Uani 1 1 d . . . . .
H4 H 0.448606 0.100862 0.737026 0.086 Uiso 1 1 calc R U . . .
C1 C 0.3175(7) 0.7283(7) -0.0128(7) 0.0316(18) Uani 1 1 d . . . . .
H1A H 0.371757 0.712182 -0.066274 0.038 Uiso 1 1 calc R U . . .
H1B H 0.365653 0.791086 0.066749 0.038 Uiso 1 1 calc R U . . .
C2 C 0.2388(7) 0.7856(7) -0.0501(7) 0.0338(19) Uani 1 1 d . . . . .
H2A H 0.192300 0.725735 -0.130811 0.041 Uiso 1 1 calc R U . . .
H2B H 0.183863 0.802772 0.002523 0.041 Uiso 1 1 calc R U . . .
C3 C 0.3202(6) 0.9094(6) -0.0428(6) 0.0278(17) Uani 1 1 d . . . . .
H3A H 0.371737 0.964290 0.036249 0.033 Uiso 1 1 calc R U . . .
H3B H 0.370931 0.889442 -0.099465 0.033 Uiso 1 1 calc R U . . .
C4 C 0.1570(8) 0.6190(8) 0.0611(7) 0.047(2) Uani 1 1 d . . . . .
H4A H 0.122831 0.539506 0.062383 0.056 Uiso 1 1 calc R U . . .
H4B H 0.093247 0.627845 0.021109 0.056 Uiso 1 1 calc R U . . .
C5 C 0.1982(9) 0.7296(10) 0.1911(8) 0.060(3) Uani 1 1 d . . . . .
H5A H 0.259842 0.803115 0.195228 0.072 Uiso 1 1 calc R U . . .
H5B H 0.131092 0.753823 0.216510 0.072 Uiso 1 1 calc R U . . .
C6 C 0.1883(8) 0.5022(8) -0.1383(7) 0.050(2) Uani 1 1 d . . . . .
H6A H 0.123027 0.517789 -0.165879 0.076 Uiso 1 1 calc R U . . .
H6B H 0.158202 0.421793 -0.139664 0.076 Uiso 1 1 calc R U . . .
H6C H 0.244167 0.499840 -0.189348 0.076 Uiso 1 1 calc R U . . .
C7 C 0.3418(8) 0.5709(9) 0.0331(8) 0.057(3) Uani 1 1 d . . . . .
H7A H 0.391659 0.548984 -0.023029 0.085 Uiso 1 1 calc R U . . .
H7B H 0.301355 0.498943 0.043097 0.085 Uiso 1 1 calc R U . . .
H7C H 0.390363 0.641837 0.108297 0.085 Uiso 1 1 calc R U . . .
C8 C 0.1601(6) 1.0055(7) 0.0042(6) 0.0301(18) Uani 1 1 d . . . . .
H8A H 0.095880 0.924000 -0.021768 0.036 Uiso 1 1 calc R U . . .
H8B H 0.126796 1.057915 -0.012654 0.036 Uiso 1 1 calc R U . . .
C9 C 0.2053(7) 1.0700(8) 0.1380(6) 0.040(2) Uani 1 1 d . . . . .
H9A H 0.233750 1.016283 0.157672 0.048 Uiso 1 1 calc R U . . .
H9B H 0.271004 1.151004 0.165916 0.048 Uiso 1 1 calc R U . . .
C10 C 0.3464(7) 1.1089(7) -0.0415(7) 0.041(2) Uani 1 1 d . . . . .
H10A H 0.406178 1.093894 -0.087094 0.062 Uiso 1 1 calc R U . . .
H10B H 0.383440 1.158228 0.041911 0.062 Uiso 1 1 calc R U . . .
H10C H 0.308528 1.154820 -0.062614 0.062 Uiso 1 1 calc R U . . .
C11 C 0.1930(7) 0.9118(7) -0.1969(6) 0.040(2) Uani 1 1 d . . . . .
H11A H 0.130091 0.833460 -0.214508 0.060 Uiso 1 1 calc R U . . .
H11B H 0.250148 0.893110 -0.245049 0.060 Uiso 1 1 calc R U . . .
H11C H 0.159864 0.963490 -0.213751 0.060 Uiso 1 1 calc R U . . .
C12 C 0.3085(7) 0.4193(7) 0.4687(6) 0.0298(18) Uani 1 1 d . . . . .
H12A H 0.332704 0.385227 0.393206 0.036 Uiso 1 1 calc R U . . .
H12B H 0.380470 0.468356 0.531512 0.036 Uiso 1 1 calc R U . . .
C13 C 0.2327(7) 0.3103(7) 0.4830(7) 0.0339(19) Uani 1 1 d . . . . .
H13A H 0.167692 0.251121 0.413593 0.041 Uiso 1 1 calc R U . . .
H13B H 0.198889 0.341390 0.552715 0.041 Uiso 1 1 calc R U . . .
C14 C 0.3133(7) 0.2439(7) 0.4972(6) 0.0307(18) Uani 1 1 d . . . . .
H14A H 0.382217 0.306938 0.561611 0.037 Uiso 1 1 calc R U . . .
H14B H 0.342235 0.209288 0.424703 0.037 Uiso 1 1 calc R U . . .
C15 C 0.1355(6) 0.4437(7) 0.3733(6) 0.0335(19) Uani 1 1 d . . . . .
H15A H 0.079695 0.374032 0.379987 0.040 Uiso 1 1 calc R U . . .
H15B H 0.097648 0.504480 0.385680 0.040 Uiso 1 1 calc R U . . .
C16 C 0.1568(7) 0.3915(8) 0.2492(7) 0.045(2) Uani 1 1 d . . . . .
H16A H 0.214869 0.458073 0.240349 0.054 Uiso 1 1 calc R U . . .
H16B H 0.186113 0.323136 0.230610 0.054 Uiso 1 1 calc R U . . .
C17 C 0.3388(7) 0.6167(7) 0.4647(7) 0.039(2) Uani 1 1 d . . . . .
H17A H 0.301486 0.670681 0.457780 0.059 Uiso 1 1 calc R U . . .
H17B H 0.371863 0.581865 0.396095 0.059 Uiso 1 1 calc R U . . .
H17C H 0.401602 0.665963 0.535291 0.059 Uiso 1 1 calc R U . . .
C18 C 0.2116(8) 0.5683(8) 0.5889(7) 0.043(2) Uani 1 1 d . . . . .
H18A H 0.278356 0.601479 0.652816 0.065 Uiso 1 1 calc R U . . .
H18B H 0.145803 0.504930 0.593061 0.065 Uiso 1 1 calc R U . . .
H18C H 0.188085 0.636568 0.595681 0.065 Uiso 1 1 calc R U . . .
C19 C 0.3410(7) 0.0738(8) 0.5258(7) 0.039(2) Uani 1 1 d . . . . .
H19A H 0.299527 -0.002604 0.530387 0.047 Uiso 1 1 calc R U . . .
H19B H 0.366595 0.046869 0.450845 0.047 Uiso 1 1 calc R U . . .
C20 C 0.4509(9) 0.1550(10) 0.6257(9) 0.064(3) Uani 1 1 d . . . . .
H20A H 0.514197 0.122951 0.601798 0.076 Uiso 1 1 calc R U . . .
H20B H 0.478007 0.241863 0.639431 0.076 Uiso 1 1 calc R U . . .
C21 C 0.2107(8) 0.1804(8) 0.6375(7) 0.047(2) Uani 1 1 d . . . . .
H21A H 0.144001 0.204244 0.629255 0.071 Uiso 1 1 calc R U . . .
H21B H 0.274789 0.252933 0.700125 0.071 Uiso 1 1 calc R U . . .
H21C H 0.186576 0.112832 0.656636 0.071 Uiso 1 1 calc R U . . .
C22 C 0.1476(8) 0.0372(8) 0.4229(7) 0.051(2) Uani 1 1 d . . . . .
H22A H 0.109704 -0.032272 0.437193 0.076 Uiso 1 1 calc R U . . .
H22B H 0.174596 0.005863 0.349740 0.076 Uiso 1 1 calc R U . . .
H22C H 0.091235 0.074705 0.417068 0.076 Uiso 1 1 calc R U . . .

loop_
_atom_site_aniso_label
_atom_site_aniso_U_11
_atom_site_aniso_U_22
_atom_site_aniso_U_33
_atom_site_aniso_U_23
_atom_site_aniso_U_13
_atom_site_aniso_U_12
Br1 0.0452(5) 0.0550(6) 0.0347(5) 0.0235(4) 0.0145(4) 0.0246(4)
Br2 0.0527(6) 0.0544(6) 0.0547(6) 0.0398(4) 0.0182(4) 0.0241(5)
Br3 0.0543(6) 0.0641(6) 0.0785(7) 0.0561(5) 0.0358(5) 0.0371(5)
Br4 0.0504(6) 0.0652(6) 0.0426(5) 0.0158(4) 0.0153(4) 0.0210(5)
N1 0.035(4) 0.035(4) 0.046(4) 0.031(3) 0.019(3) 0.016(3)
N2 0.022(3) 0.030(3) 0.032(3) 0.021(3) 0.008(3) 0.010(3)
N3 0.034(4) 0.034(4) 0.037(4) 0.025(3) 0.012(3) 0.016(3)
N4 0.036(4) 0.036(4) 0.034(4) 0.022(3) 0.016(3) 0.021(3)
O1 0.104(6) 0.133(7) 0.075(5) 0.068(5) 0.042(4) 0.081(6)
O2 0.054(4) 0.061(4) 0.050(3) 0.032(3) 0.029(3) 0.031(3)
O3 0.055(4) 0.084(5) 0.045(4) 0.016(3) -0.008(3) 0.025(4)
O4 0.087(5) 0.091(5) 0.075(5) 0.061(4) 0.018(4) 0.047(4)
C1 0.033(5) 0.033(4) 0.040(4) 0.024(4) 0.014(4) 0.015(4)
C2 0.027(4) 0.039(5) 0.041(5) 0.023(4) 0.010(4) 0.014(4)
C3 0.024(4) 0.033(4) 0.035(4) 0.023(3) 0.010(3) 0.012(4)
C4 0.047(6) 0.053(5) 0.057(6) 0.041(5) 0.018(5) 0.017(5)
C5 0.059(7) 0.104(8) 0.053(6) 0.058(6) 0.026(5) 0.041(6)
C6 0.066(7) 0.038(5) 0.047(5) 0.021(4) 0.013(5) 0.018(5)
C7 0.062(7) 0.059(6) 0.081(7) 0.050(5) 0.020(5) 0.036(5)
C8 0.029(4) 0.040(4) 0.036(4) 0.024(4) 0.012(4) 0.023(4)
C9 0.039(5) 0.050(5) 0.036(5) 0.021(4) 0.018(4) 0.023(4)
C10 0.041(5) 0.037(5) 0.050(5) 0.026(4) 0.020(4) 0.011(4)
C11 0.045(5) 0.047(5) 0.033(5) 0.024(4) 0.009(4) 0.016(4)
C12 0.034(5) 0.034(4) 0.032(4) 0.022(3) 0.009(3) 0.016(4)
C13 0.030(5) 0.040(5) 0.049(5) 0.030(4) 0.018(4) 0.021(4)
C14 0.033(4) 0.039(5) 0.034(4) 0.027(4) 0.009(3) 0.016(4)
C15 0.025(4) 0.038(5) 0.044(5) 0.024(4) 0.005(4) 0.013(4)
C16 0.042(5) 0.054(5) 0.034(5) 0.018(4) 0.001(4) 0.018(5)
C17 0.043(5) 0.031(4) 0.043(5) 0.021(4) 0.003(4) 0.009(4)
C18 0.054(6) 0.047(5) 0.039(5) 0.023(4) 0.022(4) 0.028(5)
C19 0.054(6) 0.048(5) 0.044(5) 0.034(4) 0.028(4) 0.034(5)
C20 0.077(8) 0.084(8) 0.083(7) 0.071(6) 0.030(6) 0.048(6)
C21 0.056(6) 0.067(6) 0.052(5) 0.046(5) 0.031(5) 0.035(5)
C22 0.057(6) 0.043(5) 0.060(6) 0.039(5) 0.003(5) 0.008(5)

loop_
_atom_type_symbol
_atom_type_description
_atom_type_scat_dispersion_real
_atom_type_scat_dispersion_imag
_atom_type_scat_source
C C 0.0033 0.0016 'International Tables Vol C Tables 4.2.6.8 and 6.1.1.4'
H H 0.0000 0.0000 'International Tables Vol C Tables 4.2.6.8 and 6.1.1.4'
N N 0.0061 0.0033 'International Tables Vol C Tables 4.2.6.8 and 6.1.1.4'
O O 0.0106 0.0060 'International Tables Vol C Tables 4.2.6.8 and 6.1.1.4'
Br Br -0.2901 2.4595 'International Tables Vol C Tables 4.2.6.8 and 6.1.1.4'

loop_
_geom_angle_atom_site_label_1
_geom_angle_atom_site_label_2
_geom_angle_atom_site_label_3
_geom_angle
_geom_angle_site_symmetry_1
_geom_angle_site_symmetry_3
C1 N1 C6 110.1(6) . .
C1 N1 C4 113.2(6) . .
C6 N1 C4 108.0(6) . .
C1 N1 C7 106.8(6) . .
C6 N1 C7 107.9(6) . .
C4 N1 C7 110.7(6) . .
C11 N2 C10 108.0(6) . .
C11 N2 C8 107.6(5) . .
C10 N2 C8 109.8(5) . .
C11 N2 C3 110.1(5) . .
C10 N2 C3 107.2(5) . .
C8 N2 C3 114.1(5) . .
C18 N3 C17 106.7(6) . .
C18 N3 C15 108.1(6) . .
C17 N3 C15 111.0(6) . .
C18 N3 C12 110.9(6) . .
C17 N3 C12 106.6(6) . .
C15 N3 C12 113.4(5) . .
C21 N4 C22 109.4(7) . .
C21 N4 C19 110.5(6) . .
C22 N4 C19 107.6(6) . .
C21 N4 C14 113.0(6) . .
C22 N4 C14 108.7(6) . .
C19 N4 C14 107.5(6) . .
C5 O1 H1 109.5 . .
C9 O2 H2 109.5 . .
C16 O3 H3 109.5 . .
C20 O4 H4 109.5 . .
N1 C1 C2 114.8(6) . .
N1 C1 H1A 108.6 . .
C2 C1 H1A 108.6 . .
N1 C1 H1B 108.6 . .
C2 C1 H1B 108.6 . .
H1A C1 H1B 107.6 . .
C3 C2 C1 108.4(6) . .
C3 C2 H2A 110.0 . .
C1 C2 H2A 110.0 . .
C3 C2 H2B 110.0 . .
C1 C2 H2B 110.0 . .
H2A C2 H2B 108.4 . .
N2 C3 C2 114.4(6) . .
N2 C3 H3A 108.7 . .
C2 C3 H3A 108.7 . .
N2 C3 H3B 108.7 . .
C2 C3 H3B 108.7 . .
H3A C3 H3B 107.6 . .
N1 C4 C5 117.2(7) . .
N1 C4 H4A 108.0 . .
C5 C4 H4A 108.0 . .
N1 C4 H4B 108.0 . .
C5 C4 H4B 108.0 . .
H4A C4 H4B 107.2 . .
O1 C5 C4 111.9(8) . .
O1 C5 H5A 109.2 . .
C4 C5 H5A 109.2 . .
O1 C5 H5B 109.2 . .
C4 C5 H5B 109.2 . .
H5A C5 H5B 107.9 . .
N1 C6 H6A 109.5 . .
N1 C6 H6B 109.5 . .
H6A C6 H6B 109.5 . .
N1 C6 H6C 109.5 . .
H6A C6 H6C 109.5 . .
H6B C6 H6C 109.5 . .
N1 C7 H7A 109.5 . .
N1 C7 H7B 109.5 . .
H7A C7 H7B 109.5 . .
N1 C7 H7C 109.5 . .
H7A C7 H7C 109.5 . .
H7B C7 H7C 109.5 . .
N2 C8 C9 114.7(6) . .
N2 C8 H8A 108.6 . .
C9 C8 H8A 108.6 . .
N2 C8 H8B 108.6 . .
C9 C8 H8B 108.6 . .
H8A C8 H8B 107.6 . .
O2 C9 C8 108.0(6) . .
O2 C9 H9A 110.1 . .
C8 C9 H9A 110.1 . .
O2 C9 H9B 110.1 . .
C8 C9 H9B 110.1 . .
H9A C9 H9B 108.4 . .
N2 C10 H10A 109.5 . .
N2 C10 H10B 109.5 . .
H10A C10 H10B 109.5 . .
N2 C10 H10C 109.5 . .
H10A C10 H10C 109.5 . .
H10B C10 H10C 109.5 . .
N2 C11 H11A 109.5 . .
N2 C11 H11B 109.5 . .
H11A C11 H11B 109.5 . .
N2 C11 H11C 109.5 . .
H11A C11 H11C 109.5 . .
H11B C11 H11C 109.5 . .
C13 C12 N3 114.2(6) . .
C13 C12 H12A 108.7 . .
N3 C12 H12A 108.7 . .
C13 C12 H12B 108.7 . .
N3 C12 H12B 108.7 . .
H12A C12 H12B 107.6 . .
C12 C13 C14 107.2(6) . .
C12 C13 H13A 110.3 . .
C14 C13 H13A 110.3 . .
C12 C13 H13B 110.3 . .
C14 C13 H13B 110.3 . .
H13A C13 H13B 108.5 . .
C13 C14 N4 114.1(6) . .
C13 C14 H14A 108.7 . .
N4 C14 H14A 108.7 . .
C13 C14 H14B 108.7 . .
N4 C14 H14B 108.7 . .
H14A C14 H14B 107.6 . .
C16 C15 N3 115.3(6) . .
C16 C15 H15A 108.5 . .
N3 C15 H15A 108.5 . .
C16 C15 H15B 108.5 . .
N3 C15 H15B 108.5 . .
H15A C15 H15B 107.5 . .
O3 C16 C15 105.3(7) . .
O3 C16 H16A 110.7 . .
C15 C16 H16A 110.7 . .
O3 C16 H16B 110.7 . .
C15 C16 H16B 110.7 . .
H16A C16 H16B 108.8 . .
N3 C17 H17A 109.5 . .
N3 C17 H17B 109.5 . .
H17A C17 H17B 109.5 . .
N3 C17 H17C 109.5 . .
H17A C17 H17C 109.5 . .
H17B C17 H17C 109.5 . .
N3 C18 H18A 109.5 . .
N3 C18 H18B 109.5 . .
H18A C18 H18B 109.5 . .
N3 C18 H18C 109.5 . .
H18A C18 H18C 109.5 . .
H18B C18 H18C 109.5 . .
C20 C19 N4 116.4(7) . .
C20 C19 H19A 108.2 . .
N4 C19 H19A 108.2 . .
C20 C19 H19B 108.2 . .
N4 C19 H19B 108.2 . .
H19A C19 H19B 107.3 . .
O4 C20 C19 112.8(8) . .
O4 C20 H20A 109.0 . .
C19 C20 H20A 109.0 . .
O4 C20 H20B 109.0 . .
C19 C20 H20B 109.0 . .
H20A C20 H20B 107.8 . .
N4 C21 H21A 109.5 . .
N4 C21 H21B 109.5 . .
H21A C21 H21B 109.5 . .
N4 C21 H21C 109.5 . .
H21A C21 H21C 109.5 . .
H21B C21 H21C 109.5 . .
N4 C22 H22A 109.5 . .
N4 C22 H22B 109.5 . .
H22A C22 H22B 109.5 . .
N4 C22 H22C 109.5 . .
H22A C22 H22C 109.5 . .
H22B C22 H22C 109.5 . .

loop_
_geom_bond_atom_site_label_1
_geom_bond_atom_site_label_2
_geom_bond_distance
_geom_bond_site_symmetry_2
N1 C1 1.491(9) .
N1 C6 1.503(9) .
N1 C4 1.506(10) .
N1 C7 1.517(9) .
N2 C11 1.499(8) .
N2 C10 1.507(9) .
N2 C8 1.508(8) .
N2 C3 1.522(8) .
N3 C18 1.496(9) .
N3 C17 1.512(10) .
N3 C15 1.520(9) .
N3 C12 1.527(8) .
N4 C21 1.490(9) .
N4 C22 1.493(10) .
N4 C19 1.520(9) .
N4 C14 1.532(9) .
O1 C5 1.387(10) .
O1 H1 0.8200 .
O2 C9 1.422(8) .
O2 H2 0.8200 .
O3 C16 1.398(9) .
O3 H3 0.8200 .
O4 C20 1.410(11) .
O4 H4 0.8200 .
C1 C2 1.538(10) .
C1 H1A 0.9700 .
C1 H1B 0.9700 .
C2 C3 1.526(10) .
C2 H2A 0.9700 .
C2 H2B 0.9700 .
C3 H3A 0.9700 .
C3 H3B 0.9700 .
C4 C5 1.543(12) .
C4 H4A 0.9700 .
C4 H4B 0.9700 .
C5 H5A 0.9700 .
C5 H5B 0.9700 .
C6 H6A 0.9600 .
C6 H6B 0.9600 .
C6 H6C 0.9600 .
C7 H7A 0.9600 .
C7 H7B 0.9600 .
C7 H7C 0.9600 .
C8 C9 1.519(10) .
C8 H8A 0.9700 .
C8 H8B 0.9700 .
C9 H9A 0.9700 .
C9 H9B 0.9700 .
C10 H10A 0.9600 .
C10 H10B 0.9600 .
C10 H10C 0.9600 .
C11 H11A 0.9600 .
C11 H11B 0.9600 .
C11 H11C 0.9600 .
C12 C13 1.496(10) .
C12 H12A 0.9700 .
C12 H12B 0.9700 .
C13 C14 1.523(9) .
C13 H13A 0.9700 .
C13 H13B 0.9700 .
C14 H14A 0.9700 .
C14 H14B 0.9700 .
C15 C16 1.500(10) .
C15 H15A 0.9700 .
C15 H15B 0.9700 .
C16 H16A 0.9700 .
C16 H16B 0.9700 .
C17 H17A 0.9600 .
C17 H17B 0.9600 .
C17 H17C 0.9600 .
C18 H18A 0.9600 .
C18 H18B 0.9600 .
C18 H18C 0.9600 .
C19 C20 1.507(12) .
C19 H19A 0.9700 .
C19 H19B 0.9700 .
C20 H20A 0.9700 .
C20 H20B 0.9700 .
C21 H21A 0.9600 .
C21 H21B 0.9600 .
C21 H21C 0.9600 .
C22 H22A 0.9600 .
C22 H22B 0.9600 .
C22 H22C 0.9600 .

loop_
_geom_hbond_atom_site_label_D
_geom_hbond_atom_site_label_H
_geom_hbond_atom_site_label_A
_geom_hbond_distance_DH
_geom_hbond_distance_HA
_geom_hbond_distance_DA
_geom_hbond_angle_DHA
_geom_hbond_site_symmetry_A
_geom_hbond_publ_flag
C22 H22A Br3 0.96 2.90 3.814(8) 160.0 1_545 yes
C19 H19B Br1 0.97 2.86 3.775(8) 158.5 . yes
C18 H18C Br3 0.96 3.09 3.947(8) 148.8 . yes
C17 H17C Br1 0.96 2.93 3.690(7) 137.4 2_666 yes
C17 H17B Br4 0.96 2.99 3.913(8) 160.7 . yes
C16 H16B O2 0.97 2.60 3.389(10) 138.8 1_545 yes
C15 H15B Br3 0.97 2.90 3.817(7) 158.3 . yes
C14 H14B Br1 0.97 3.05 3.933(7) 152.6 . yes
C14 H14A Br4 0.97 2.95 3.814(7) 149.4 2_666 yes
C13 H13B Br3 0.97 3.09 3.679(7) 120.3 2_566 yes
C13 H13A O2 0.97 2.53 3.380(9) 146.5 1_545 yes
C12 H12B Br4 0.97 2.87 3.740(7) 150.0 2_666 yes
C11 H11B Br1 0.96 3.08 3.950(8) 151.0 2_665 yes
C10 H10B Br4 0.96 3.01 3.779(7) 137.7 1_565 yes
C10 H10A Br1 0.96 2.99 3.879(8) 154.6 2_665 yes
C9 H9A Br1 0.97 3.10 3.788(8) 129.3 1_565 yes
C8 H8B Br2 0.97 2.89 3.835(7) 165.6 1_564 yes
C7 H7C O4 0.96 2.61 3.530(11) 161.1 2_666 yes
C7 H7A Br4 0.96 3.06 3.923(10) 150.6 2_665 yes
C6 H6C Br4 0.96 3.05 3.918(9) 151.6 2_665 yes
C6 H6B Br2 0.96 2.85 3.799(9) 170.7 1_554 yes
C5 H5B Br2 0.97 3.01 3.763(9) 135.0 2_566 yes
C3 H3B Br1 0.97 3.00 3.889(7) 153.2 2_665 yes
C3 H3A Br1 0.97 2.81 3.755(7) 165.0 1_565 yes
C1 H1B Br1 0.97 3.08 3.969(7) 152.3 1_565 yes
C1 H1A Br4 0.97 2.96 3.869(7) 156.6 2_665 yes
O4 H4 Br1 0.82 2.43 3.247(6) 173.0 2_656 yes
O3 H3 Br2 0.82 2.46 3.283(6) 179.6 1_554 yes
O2 H2 Br2 0.82 2.51 3.292(6) 160.4 2_566 yes
O1 H1 Br3 0.82 2.54 3.344(7) 167.1 . yes

loop_
_geom_torsion_atom_site_label_1
_geom_torsion_atom_site_label_2
_geom_torsion_atom_site_label_3
_geom_torsion_atom_site_label_4
_geom_torsion
_geom_torsion_site_symmetry_1
_geom_torsion_site_symmetry_2
_geom_torsion_site_symmetry_3
_geom_torsion_site_symmetry_4
C6 N1 C1 C2 66.5(8) . . . .
C4 N1 C1 C2 -54.5(8) . . . .
C7 N1 C1 C2 -176.6(6) . . . .
N1 C1 C2 C3 178.9(6) . . . .
C11 N2 C3 C2 -69.9(7) . . . .
C10 N2 C3 C2 172.9(6) . . . .
C8 N2 C3 C2 51.1(8) . . . .
C1 C2 C3 N2 -175.3(5) . . . .
C1 N1 C4 C5 -52.5(9) . . . .
C6 N1 C4 C5 -174.7(7) . . . .
C7 N1 C4 C5 67.4(9) . . . .
N1 C4 C5 O1 -86.7(10) . . . .
C11 N2 C8 C9 176.6(6) . . . .
C10 N2 C8 C9 -66.2(8) . . . .
C3 N2 C8 C9 54.2(8) . . . .
N2 C8 C9 O2 177.2(6) . . . .
C18 N3 C12 C13 60.6(8) . . . .
C17 N3 C12 C13 176.3(6) . . . .
C15 N3 C12 C13 -61.3(8) . . . .
N3 C12 C13 C14 -171.2(6) . . . .
C12 C13 C14 N4 175.2(6) . . . .
C21 N4 C14 C13 -62.0(8) . . . .
C22 N4 C14 C13 59.7(8) . . . .
C19 N4 C14 C13 175.9(6) . . . .
C18 N3 C15 C16 173.4(7) . . . .
C17 N3 C15 C16 56.7(8) . . . .
C12 N3 C15 C16 -63.2(9) . . . .
N3 C15 C16 O3 -175.6(6) . . . .
C21 N4 C19 C20 -57.3(9) . . . .
C22 N4 C19 C20 -176.7(7) . . . .
C14 N4 C19 C20 66.4(8) . . . .
N4 C19 C20 O4 82.3(9) . . . .
